data_1557260
loop_
_publ_author_name
'Dossing, Anders'
'Engberg, Pernille'
'Hazell, Rita'

_publ_section_title
;
 Crystal Structures and Nitrosation Reactions of Triamminetriazido
 Complexes of Chromium(III)
;
_journal_name_full 'Acta Chemica Scandinavica'
_journal_page_first 849
_journal_page_last 854
_journal_paper_doi 10.3891/acta.chem.scand.51-0849
_journal_volume 51
_journal_year 1997
_chemical_formula_sum 'Cr H9 N12'
_chemical_formula_weight 229.18
_chemical_name_common
;
mer-[Cr(NH3)3(N3)3}
;
_space_group_IT_number 1
_space_group_name_Hall 'P 1'
_space_group_name_H-M_alt 'P 1'
_symmetry_cell_setting triclinic
_symmetry_Int_Tables_number 1
_symmetry_space_group_name_Hall 'P 1'
_symmetry_space_group_name_H-M 'P 1'
_cell_angle_alpha 93.58(1)
_cell_angle_beta 101.37(2)
_cell_angle_gamma 81.3(2)
_cell_formula_units_Z 2
_cell_length_a 7.661(2)
_cell_length_b 10.190(3)
_cell_length_c 5.807(2)
_cell_volume 439.1(3)
_diffrn_ambient_temperature 293
_diffrn_radiation_probe x-ray
_diffrn_radiation_type MoK\a
_diffrn_radiation_wavelength 0.71073
_exptl_absorpt_coefficient_mu 1.252
_exptl_crystal_density_diffrn 1.731
_refine_ls_goodness_of_fit_ref 4.11
_refine_ls_number_parameters 233
_refine_ls_number_reflns 2559
_refine_ls_R_factor_gt 0.054
_refine_ls_wR_factor_gt 0.067
_cod_data_source_file Acta-Chem-Scand-1997-51-849-1.cif
_cod_data_source_block 1
_cod_original_cell_volume 439.5(2)
_cod_original_formula_sum 'H9 Cr N12'
_cod_database_code 1557260

loop_
_space_group_symop_id
_space_group_symop_operation_xyz
1 x,y,z

loop_
_atom_site_label
_atom_site_type_symbol
_atom_site_thermal_displace_type
_atom_site_fract_x
_atom_site_fract_y
_atom_site_fract_z
_atom_site_occupancy
_atom_site_U_iso_or_equiv
_atom_site_calc_flag
_atom_site_refinement_flags
_atom_site_disorder_assembly
_atom_site_disorder_group
Cr1 Cr Uiso 0.20640 -0.15530 -0.02130 1.000 0.0230(6) . . . .
Cr2 Cr Uiso 0.6353(2) 0.30910(10) 0.0890(2) 1.000 0.0237(6) . . . .
N11 N Uiso 0.0120(10) -0.0468(8) -0.2660(10) 1.000 0.034(3) . . . .
N12 N Uiso 0.1190(10) -0.3333(8) -0.1690(10) 1.000 0.038(4) . . . .
N13 N Uiso 0.4070(10) -0.2602(7) 0.2190(10) 1.000 0.032(3) . . . .
N14 N Uiso 0.2980(10) 0.0156(8) 0.1220(10) 1.000 0.036(4) . . . .
N15 N Uiso 0.2210(10) 0.0826(7) 0.2580(10) 1.000 0.031(3) . . . .
N16 N Uiso 0.1510(10) 0.1493(8) 0.3880(10) 1.000 0.046(5) . . . .
N17 N Uiso 0.3730(10) -0.1744(11) -0.254(2) 1.000 0.040(5) . . . .
N18 N Uiso 0.4970(10) -0.1153(8) -0.2570(10) 1.000 0.036(4) . . . .
N19 N Uiso 0.616(2) -0.0629(11) -0.271(2) 1.000 0.073(6) . . . .
N110 N Uiso 0.0290(10) -0.1392(9) 0.203(2) 1.000 0.031(4) . . . .
N111 N Uiso -0.0700(10) -0.2123(9) 0.2210(10) 1.000 0.035(4) . . . .
N112 N Uiso -0.170(2) -0.2820(13) 0.253(2) 1.000 0.070(7) . . . .
N21 N Uiso 0.4440(10) 0.2288(7) -0.1610(10) 1.000 0.034(4) . . . .
N22 N Uiso 0.7120(10) 0.1241(8) 0.2520(10) 1.000 0.040(4) . . . .
N23 N Uiso 0.8340(10) 0.3948(8) 0.3250(10) 1.000 0.037(4) . . . .
N24 N Uiso 0.5440(10) 0.4878(7) -0.0530(10) 1.000 0.034(4) . . . .
N25 N Uiso 0.6240(10) 0.5367(7) -0.1760(10) 1.000 0.032(4) . . . .
N26 N Uiso 0.6990(10) 0.5884(10) -0.289(2) 1.000 0.053(6) . . . .
N27 N Uiso 0.8100(10) 0.2513(8) -0.132(2) 1.000 0.032(4) . . . .
N28 N Uiso 0.9420(10) 0.3053(8) -0.1260(10) 1.000 0.033(4) . . . .
N29 N Uiso 1.0670(10) 0.3594(10) -0.124(2) 1.000 0.051(4) . . . .
N210 N Uiso 0.4650(10) 0.3386(10) 0.323(2) 1.000 0.033(5) . . . .
N211 N Uiso 0.3490(10) 0.4285(7) 0.3390(10) 1.000 0.032(3) . . . .
N212 N Uiso 0.2330(10) 0.5113(9) 0.365(2) 1.000 0.052(5) . . . .

loop_
_atom_type_symbol
_atom_type_description
_atom_type_scat_dispersion_real
_atom_type_scat_dispersion_imag
_atom_type_scat_source
Cr Cr 0.3209 0.6236 ' International Tables Vol C Tables 4.2.6.8 and 6.1.1.4'
N N 0.0061 0.0033 ' International Tables Vol C Tables 4.2.6.8 and 6.1.1.4'

loop_
_geom_angle_atom_site_label_1
_geom_angle_atom_site_label_2
_geom_angle_atom_site_label_3
_geom_angle
_geom_angle_site_symmetry_1
_geom_angle_site_symmetry_2
_geom_angle_site_symmetry_3
_geom_angle_publ_flag
N11 Cr1 N12 90.4(3) . . . yes
N11 Cr1 N13 178.0(3) . . . yes
N11 Cr1 N14 90.5(3) . . . yes
N11 Cr1 N17 88.7(4) . . . yes
N11 Cr1 N110 89.8(4) . . . yes
N12 Cr1 N13 90.7(3) . . . yes
N12 Cr1 N14 178.5(3) . . . yes
N12 Cr1 N17 87.3(4) . . . yes
N12 Cr1 N110 90.7(3) . . . yes
N13 Cr1 N14 88.3(3) . . . yes
N13 Cr1 N17 89.8(4) . . . yes
N13 Cr1 N110 91.9(3) . . . yes
N14 Cr1 N17 91.6(4) . . . yes
N14 Cr1 N110 90.4(3) . . . yes
N17 Cr1 N110 177.4(4) . . . yes
N23 Cr2 N24 89.4(3) . . . yes
N23 Cr2 N27 90.7(3) . . . yes
N23 Cr2 N210 91.6(3) . . . yes
N24 Cr2 N27 95.1(3) . . . yes
N24 Cr2 N210 93.0(4) . . . yes
N27 Cr2 N210 171.6(4) . . . yes
N21 Cr2 N22 90.4(3) . . . yes
N21 Cr2 N23 176.6(3) . . . yes
N21 Cr2 N24 88.6(3) . . . yes
N21 Cr2 N27 86.7(3) . . . yes
N21 Cr2 N210 91.3(3) . . . yes
N22 Cr2 N23 91.9(3) . . . yes
N22 Cr2 N24 175.2(3) . . . yes
N22 Cr2 N27 89.6(3) . . . yes
N22 Cr2 N210 82.3(4) . . . yes
Cr1 N14 N15 119.8(6) . . . yes
N14 N15 N16 177.9(9) . . . yes
Cr1 N17 N18 128.7(8) . . . yes
N17 N18 N19 176.3(10) . . . yes
Cr1 N110 N111 128.0(8) . . . yes
N110 N111 N112 175.7(10) . . . yes
Cr2 N24 N25 122.3(6) . . . yes
N24 N25 N26 177.2(9) . . . yes
Cr2 N27 N28 121.7(7) . . . yes
N27 N28 N29 178.5(9) . . . yes
Cr2 N210 N211 128.9(8) . . . yes
N210 N211 N212 175.6(10) . . . yes

loop_
_geom_bond_atom_site_label_1
_geom_bond_atom_site_label_2
_geom_bond_distance
_geom_bond_site_symmetry_1
_geom_bond_site_symmetry_2
_geom_bond_publ_flag
Cr1 N11 2.079(7) . . yes
Cr1 N12 2.103(8) . . yes
Cr1 N13 2.073(7) . . yes
Cr1 N14 2.044(8) . . yes
Cr1 N17 2.016(10) . . yes
Cr1 N110 2.043(10) . . yes
Cr2 N22 2.113(8) . . yes
Cr2 N23 2.095(7) . . yes
Cr2 N24 2.015(7) . . yes
Cr2 N27 2.032(10) . . yes
Cr2 N210 2.042(10) . . yes
Cr2 N21 2.074(7) . . yes
N14 N15 1.197(10) . . yes
N15 N16 1.142(10) . . yes
N17 N18 1.203(12) . . yes
N18 N19 1.142(17) . . yes
N110 N111 1.163(12) . . yes
N111 N112 1.168(17) . . yes
N24 N25 1.202(10) . . yes
N25 N26 1.150(12) . . yes
N27 N28 1.216(11) . . yes
N28 N29 1.173(12) . . yes
N210 N211 1.189(12) . . yes
N211 N212 1.155(11) . . yes

loop_
_geom_torsion_atom_site_label_1
_geom_torsion_atom_site_label_2
_geom_torsion_atom_site_label_3
_geom_torsion_atom_site_label_4
_geom_torsion
_geom_torsion_site_symmetry_1
_geom_torsion_site_symmetry_2
_geom_torsion_site_symmetry_3
_geom_torsion_site_symmetry_4
_geom_torsion_publ_flag
N11 Cr1 N14 N15 80.9(7) . . . . no
N13 Cr1 N14 N15 -100.8(7) . . . . no
N17 Cr1 N14 N15 169.5(7) . . . . no
N110 Cr1 N14 N15 -8.9(7) . . . . no
N11 Cr1 N17 N18 102.5(11) . . . . no
N12 Cr1 N17 N18 -167.0(11) . . . . no
N13 Cr1 N17 N18 -76.3(11) . . . . no
N14 Cr1 N17 N18 12.0(11) . . . . no
N11 Cr1 N110 N111 91.9(10) . . . . no
N12 Cr1 N110 N111 1.4(10) . . . . no
N13 Cr1 N110 N111 -89.3(10) . . . . no
N14 Cr1 N110 N111 -177.6(10) . . . . no
N21 Cr2 N24 N25 -104.0(7) . . . . no
N23 Cr2 N24 N25 73.2(7) . . . . no
N27 Cr2 N24 N25 -17.4(7) . . . . no
N210 Cr2 N24 N25 164.8(7) . . . . no
N21 Cr2 N27 N28 155.9(9) . . . . no
N22 Cr2 N27 N28 -113.8(9) . . . . no
N23 Cr2 N27 N28 -21.9(9) . . . . no
N24 Cr2 N27 N28 67.5(9) . . . . no
N21 Cr2 N210 N211 -83.4(10) . . . . no
N22 Cr2 N210 N211 -173.6(10) . . . . no
N23 Cr2 N210 N211 94.7(10) . . . . no
N24 Cr2 N210 N211 5.3(10) . . . . no
